data_2203050
loop_
_publ_author_name
'Ze-Qun Yan'

_publ_section_title
;
 <i>trans</i>-Diaquabis(pyridine-4-carboxylato)cobalt(II) dihydrate
;
_journal_issue 1
_journal_name_full 'Acta Crystallographica Section E'
_journal_page_first m116
_journal_page_last m117
_journal_paper_doi 10.1107/S160053680302885X
_journal_volume 60
_journal_year 2004
_chemical_formula_iupac '[Co (C6 H4 N O2)2 (H2 O)2], 2H2 O'
_chemical_formula_moiety 'C12 H12 Co N2 O6, 2 H2 O'
_chemical_formula_sum 'C12 H16 Co N2 O8'
_chemical_formula_weight 375.20
_chemical_name_systematic
;
trans-Diaquabis(pyridine-4-carboxylato)cobalt(II) dihydrate
;
_space_group_IT_number 2
_symmetry_cell_setting triclinic
_symmetry_space_group_name_Hall '-P 1'
_symmetry_space_group_name_H-M 'P -1'
_atom_sites_solution_hydrogens geom
_atom_sites_solution_primary direct
_atom_sites_solution_secondary difmap
_audit_creation_method SHELXL-97
_cell_angle_alpha 99.396(2)
_cell_angle_beta 105.286(2)
_cell_angle_gamma 108.178(2)
_cell_formula_units_Z 1
_cell_length_a 6.3367(8)
_cell_length_b 6.8936(9)
_cell_length_c 9.1801(12)
_cell_measurement_reflns_used 642
_cell_measurement_temperature 293(2)
_cell_measurement_theta_max 22.98
_cell_measurement_theta_min 3.22
_cell_volume 354.09(8)
_computing_cell_refinement SMART
_computing_data_collection 'SMART (Bruker, 1998)'
_computing_data_reduction 'SAINT (Bruker, 1998)'
_computing_molecular_graphics 'SHELXTL (Sheldrick, 1997)'
_computing_publication_material SHELXTL
_computing_structure_refinement 'SHELXL97 (Sheldrick, 1997)'
_computing_structure_solution 'SHELXS97 (Sheldrick, 1997)'
_diffrn_ambient_temperature 293(2)
_diffrn_measured_fraction_theta_full 0.958
_diffrn_measured_fraction_theta_max 0.998
_diffrn_measurement_device_type 'Bruker SMART CCD area-detector'
_diffrn_measurement_method '\f and \w'
_diffrn_radiation_monochromator graphite
_diffrn_radiation_source 'fine-focus sealed tube'
_diffrn_radiation_type MoK\a
_diffrn_radiation_wavelength 0.71073
_diffrn_reflns_av_R_equivalents 0.0198
_diffrn_reflns_av_sigmaI/netI 0.0358
_diffrn_reflns_limit_h_max 7
_diffrn_reflns_limit_h_min -7
_diffrn_reflns_limit_k_max 8
_diffrn_reflns_limit_k_min -5
_diffrn_reflns_limit_l_max 9
_diffrn_reflns_limit_l_min -10
_diffrn_reflns_number 1810
_diffrn_reflns_theta_full 25.08
_diffrn_reflns_theta_max 25.08
_diffrn_reflns_theta_min 2.39
_diffrn_standards_number 0
_exptl_absorpt_coefficient_mu 1.259
_exptl_absorpt_correction_T_max 0.777
_exptl_absorpt_correction_T_min 0.711
_exptl_absorpt_correction_type multi-scan
_exptl_absorpt_process_details '(SADABS; Sheldrick, 1996)'
_exptl_crystal_colour Red
_exptl_crystal_density_diffrn 1.760
_exptl_crystal_density_method 'not measured'
_exptl_crystal_description Block
_exptl_crystal_F_000 193
_exptl_crystal_size_max 0.30
_exptl_crystal_size_mid 0.25
_exptl_crystal_size_min 0.20
_refine_diff_density_max 0.472
_refine_diff_density_min -0.523
_refine_ls_extinction_coef 0.122(14)
_refine_ls_extinction_expression Fc^*^=kFc[1+0.001xFc^2^\l^3^/sin(2\q)]^-1/4^
_refine_ls_extinction_method SHELXL97
_refine_ls_goodness_of_fit_ref 1.071
_refine_ls_hydrogen_treatment mixed
_refine_ls_matrix_type full
_refine_ls_number_parameters 123
_refine_ls_number_reflns 1217
_refine_ls_number_restraints 4
_refine_ls_restrained_S_all 1.070
_refine_ls_R_factor_all 0.0499
_refine_ls_R_factor_gt 0.0436
_refine_ls_shift/su_max 0.000
_refine_ls_shift/su_mean 0.000
_refine_ls_structure_factor_coef Fsqd
_refine_ls_weighting_details 'calc w = 1/[\s^2^(Fo^2^)+(0.0591P)^2^+0.5683P] where P = (Fo^2^+2Fc^2^)/3'
_refine_ls_weighting_scheme calc
_refine_ls_wR_factor_gt 0.1084
_refine_ls_wR_factor_ref 0.1139
_reflns_number_gt 1118
_reflns_number_total 1217
_reflns_threshold_expression I>2\s(I)
_cod_data_source_file cf6313.cif
_cod_data_source_block I
_cod_depositor_comments
;
The following automatic conversions were performed:
'_symmetry_cell_setting' value 'Triclinic' changed to 'triclinic'
according to '/home/saulius/struct/CIF-dictionaries/cif_core.dic'
dictionary named 'cif_core.dic' version 2.4.1 from 2010-06-29.

Automatic conversion script
Id: cif_fix_enum 1527 2010-12-29 10:47:43Z saulius 

The following automatic conversions were performed:

'_symmetry_cell_setting' value 'Triclinic' changed to 'triclinic'
according to /home/saulius/struct/CIF-dictionaries/cif_core.dic
dictionary named 'cif_core.dic' version 2.4.1 from 2010-06-29.

Automatic conversion script
Id: cif_fix_values 1715 2011-07-08 13:25:40Z adriana 
;
_cod_database_code 2203050
_cod_database_fobs_code 2203050

loop_
_symmetry_equiv_pos_as_xyz
'x, y, z'
'-x, -y, -z'

loop_
_atom_site_label
_atom_site_fract_x
_atom_site_fract_y
_atom_site_fract_z
_atom_site_U_iso_or_equiv
_atom_site_adp_type
_atom_site_calc_flag
_atom_site_refinement_flags
_atom_site_occupancy
_atom_site_type_symbol
Co1 1.0000 1.0000 1.0000 0.0266(3) Uani d S 1 Co
O3 0.8465(5) 1.2048(5) 1.0410(3) 0.0366(7) Uani d D 1 O
N1 0.7675(6) 0.8741(5) 0.7811(4) 0.0328(7) Uani d . 1 N
C1 0.8451(7) 0.8721(6) 0.6588(4) 0.0347(9) Uani d . 1 C
H1A 1.0068 0.9196 0.6778 0.042 Uiso calc R 1 H
C5 0.5340(7) 0.7990(7) 0.7521(4) 0.0362(9) Uani d . 1 C
H5A 0.4784 0.7979 0.8363 0.043 Uiso calc R 1 H
C2 0.6948(7) 0.8024(6) 0.5060(4) 0.0343(9) Uani d . 1 C
H2A 0.7551 0.8052 0.4240 0.041 Uiso calc R 1 H
O2 0.0703(5) 0.5619(5) 0.2856(3) 0.0486(8) Uani d . 1 O
O1 0.3730(6) 0.7019(5) 0.2062(3) 0.0482(8) Uani d . 1 O
C3 0.4529(7) 0.7280(6) 0.4749(4) 0.0303(8) Uani d . 1 C
C6 0.2835(7) 0.6569(6) 0.3088(5) 0.0355(9) Uani d . 1 C
C4 0.3727(7) 0.7230(6) 0.6016(4) 0.0355(9) Uani d . 1 C
H4A 0.2118 0.6690 0.5855 0.043 Uiso calc R 1 H
H3A 0.929(10) 1.315(6) 1.111(5) 0.08(2) Uiso d D 1 H
H3B 0.793(10) 1.250(9) 0.967(5) 0.075(19) Uiso d D 1 H
O1W 1.2453(6) 1.2675(6) 0.9053(4) 0.0515(8) Uani d D 1 O
H1WA 1.368(6) 1.289(10) 0.884(7) 0.08(2) Uiso d D 1 H
H1WB 1.171(13) 1.327(12) 0.854(8) 0.12(3) Uiso d D 1 H

loop_
_atom_site_aniso_label
_atom_site_aniso_U_11
_atom_site_aniso_U_22
_atom_site_aniso_U_33
_atom_site_aniso_U_12
_atom_site_aniso_U_13
_atom_site_aniso_U_23
Co1 0.0243(4) 0.0362(5) 0.0146(4) 0.0120(3) 0.0009(3) 0.0026(3)
O3 0.0373(16) 0.0447(17) 0.0251(14) 0.0184(14) 0.0040(12) 0.0065(13)
N1 0.0325(17) 0.0378(17) 0.0269(16) 0.0137(14) 0.0076(13) 0.0088(13)
C1 0.0291(19) 0.043(2) 0.032(2) 0.0131(17) 0.0102(16) 0.0100(16)
C5 0.033(2) 0.048(2) 0.0277(19) 0.0142(18) 0.0111(16) 0.0085(17)
C2 0.034(2) 0.041(2) 0.0244(18) 0.0099(17) 0.0079(16) 0.0088(16)
O2 0.0335(17) 0.0586(19) 0.0350(16) 0.0053(14) 0.0006(13) 0.0053(14)
O1 0.0469(17) 0.072(2) 0.0273(15) 0.0259(16) 0.0092(13) 0.0165(14)
C3 0.037(2) 0.0274(18) 0.0256(18) 0.0134(16) 0.0073(16) 0.0060(14)
C6 0.039(2) 0.036(2) 0.0278(19) 0.0172(18) 0.0048(17) 0.0059(15)
C4 0.0275(19) 0.040(2) 0.030(2) 0.0077(16) 0.0039(16) 0.0055(16)
O1W 0.0419(19) 0.062(2) 0.051(2) 0.0158(17) 0.0177(16) 0.0208(17)

loop_
_atom_type_symbol
_atom_type_description
_atom_type_scat_dispersion_real
_atom_type_scat_dispersion_imag
_atom_type_scat_source
C C 0.0033 0.0016 'International Tables Vol C Tables 4.2.6.8 and 6.1.1.4'
H H 0.0000 0.0000 'International Tables Vol C Tables 4.2.6.8 and 6.1.1.4'
N N 0.0061 0.0033 'International Tables Vol C Tables 4.2.6.8 and 6.1.1.4'
O O 0.0106 0.0060 'International Tables Vol C Tables 4.2.6.8 and 6.1.1.4'
Cl Cl 0.1484 0.1585 'International Tables Vol C Tables 4.2.6.8 and 6.1.1.4'
Co Co 0.3494 0.9721 'International Tables Vol C Tables 4.2.6.8 and 6.1.1.4'

loop_
_geom_angle_atom_site_label_1
_geom_angle_atom_site_label_2
_geom_angle_atom_site_label_3
_geom_angle_site_symmetry_1
_geom_angle_site_symmetry_3
_geom_angle
_geom_angle_publ_flag
O3 Co1 O3 2_777 . 180.0 ?
O3 Co1 N1 2_777 2_777 90.22(12) ?
O3 Co1 N1 . 2_777 89.78(12) ?
O3 Co1 N1 2_777 . 89.78(12) ?
O3 Co1 N1 . . 90.22(12) yes
N1 Co1 N1 2_777 . 180.0 ?
Co1 O3 H3A . . 116(5) ?
Co1 O3 H3B . . 117(4) ?
H3A O3 H3B . . 102(6) ?
C1 N1 C5 . . 118.2(3) ?
C1 N1 Co1 . . 119.7(3) ?
C5 N1 Co1 . . 122.1(3) ?
N1 C1 C2 . . 122.5(4) ?
N1 C1 H1A . . 118.7 ?
C2 C1 H1A . . 118.7 ?
N1 C5 C4 . . 122.4(4) ?
N1 C5 H5A . . 118.8 ?
C4 C5 H5A . . 118.8 ?
C1 C2 C3 . . 119.7(4) ?
C1 C2 H2A . . 120.2 ?
C3 C2 H2A . . 120.2 ?
C2 C3 C4 . . 117.7(3) ?
C2 C3 C6 . . 121.0(3) ?
C4 C3 C6 . . 121.3(3) ?
O2 C6 O1 . . 125.9(4) ?
O2 C6 C3 . . 118.2(4) ?
O1 C6 C3 . . 115.9(4) ?
C5 C4 C3 . . 119.4(4) ?
C5 C4 H4A . . 120.3 ?
C3 C4 H4A . . 120.3 ?
H1WA O1W H1WB . . 107(7) ?

loop_
_geom_bond_atom_site_label_1
_geom_bond_atom_site_label_2
_geom_bond_site_symmetry_2
_geom_bond_distance
_geom_bond_publ_flag
Co1 O3 2_777 1.989(3) ?
Co1 O3 . 1.989(3) yes
Co1 N1 2_777 2.008(3) ?
Co1 N1 . 2.008(3) yes
O3 H3A . 0.825(11) ?
O3 H3B . 0.827(10) ?
N1 C1 . 1.339(5) ?
N1 C5 . 1.341(5) ?
C1 C2 . 1.377(5) ?
C1 H1A . 0.930 ?
C5 C4 . 1.383(5) ?
C5 H5A . 0.930 ?
C2 C3 . 1.387(6) ?
C2 H2A . 0.930 ?
O2 C6 . 1.245(5) ?
O1 C6 . 1.255(5) ?
C3 C4 . 1.389(6) ?
C3 C6 . 1.511(5) ?
C4 H4A . 0.930 ?
O1W H1WA . 0.825(11) ?
O1W H1WB . 0.824(10) ?

loop_
_geom_hbond_atom_site_label_D
_geom_hbond_atom_site_label_H
_geom_hbond_atom_site_label_A
_geom_hbond_site_symmetry_A
_geom_hbond_distance_DH
_geom_hbond_distance_HA
_geom_hbond_distance_DA
_geom_hbond_angle_DHA
O3 H3A O2 1_666 0.825(11) 1.914(16) 2.730(4) 169(6)
O3 H3B O1 2_676 0.827(10) 1.804(16) 2.621(4) 169(6)
O1W H1WA O1 2_776 0.825(11) 2.014(17) 2.828(5) 169(6)
O1W H1WB O2 2_676 0.824(10) 2.141(18) 2.957(5) 171(8)

loop_
_geom_torsion_atom_site_label_1
_geom_torsion_atom_site_label_2
_geom_torsion_atom_site_label_3
_geom_torsion_atom_site_label_4
_geom_torsion_site_symmetry_1
_geom_torsion
O3 Co1 N1 C1 2_777 -58.4(3)
O3 Co1 N1 C1 . 121.6(3)
O3 Co1 N1 C5 2_777 124.5(3)
O3 Co1 N1 C5 . -55.5(3)
C5 N1 C1 C2 . 2.1(6)
Co1 N1 C1 C2 . -175.2(3)
C1 N1 C5 C4 . -0.9(6)
Co1 N1 C5 C4 . 176.3(3)
N1 C1 C2 C3 . -0.9(6)
C1 C2 C3 C4 . -1.4(6)
C1 C2 C3 C6 . 178.1(3)
C2 C3 C6 O2 . 169.2(4)
C4 C3 C6 O2 . -11.4(6)
C2 C3 C6 O1 . -11.4(6)
C4 C3 C6 O1 . 168.0(4)
N1 C5 C4 C3 . -1.4(6)
C2 C3 C4 C5 . 2.5(6)
C6 C3 C4 C5 . -176.9(4)
